data_4113120
loop_
_publ_author_name
'De-Liang Long'
'Hamera Abbas'
'Paul K\"ogerler'
'Leroy Cronin'

_publ_section_title
;
 A High-Nuclearity "Celtic-Ring" Isopolyoxotungstate, [H12W36O120]12-,
 That Captures Trace Potassium Ions
;
_journal_name_full 'Journal of the American Chemical Society'
_journal_page_first 13880
_journal_page_last 13881
_journal_paper_doi 10.1021/ja046410v
_journal_volume 126
_journal_year 2004
_chemical_formula_moiety '9(C6 H16 N O3 +), 2(Na +), (H12 K W36 O120 11-), 21(H2 O)'
_chemical_formula_sum 'C54 H198 K N9 Na2 O168 W36'
_chemical_formula_weight 10365.9
_chemical_name_common 'Compound DL098'
_chemical_name_systematic
;
 ?
;
_space_group_IT_number 62
_symmetry_cell_setting orthorhombic
_symmetry_space_group_name_Hall '-P 2ac 2n'
_symmetry_space_group_name_H-M 'P n m a'
_atom_sites_solution_hydrogens geom
_atom_sites_solution_primary direct
_atom_sites_solution_secondary difmap
_audit_creation_method SHELXL-97
_cell_angle_alpha 90.00
_cell_angle_beta 90.00
_cell_angle_gamma 90.00
_cell_formula_units_Z 4
_cell_length_a 27.6536(12)
_cell_length_b 35.0945(13)
_cell_length_c 20.6000(8)
_cell_measurement_reflns_used 7277
_cell_measurement_temperature 150(2)
_cell_measurement_theta_max 25.0
_cell_measurement_theta_min 2.0
_cell_volume 19992.1(14)
_computing_cell_refinement 'POSTREF (CCP4 1994)'
_computing_data_collection 'Collect (Nonius BV, 1997-2000)'
_computing_data_reduction 'EVAL-14 (Duisenberg, Kroon-Batenburg & Schreurs 2002)'
_computing_molecular_graphics 'Ortep-3 for Windows (Farrugia, 1997)'
_computing_publication_material 'WinGX publication routines (Farrugia, 1999)'
_computing_structure_refinement 'SHELXL-97 (Sheldrick, 1997)'
_computing_structure_solution 'SHELXS-97 (Sheldrick, 1997)'
_diffrn_ambient_temperature 150(2)
_diffrn_measured_fraction_theta_full 0.975
_diffrn_measured_fraction_theta_max 0.975
_diffrn_measurement_device_type 'Nonius Kappa CCD'
_diffrn_measurement_method \w
_diffrn_radiation_monochromator graphite
_diffrn_radiation_source 'fine-focus sealed tube'
_diffrn_radiation_type MoK\a
_diffrn_radiation_wavelength 0.71073
_diffrn_reflns_av_R_equivalents 0.1297
_diffrn_reflns_av_sigmaI/netI 0.1458
_diffrn_reflns_limit_h_max 32
_diffrn_reflns_limit_h_min 0
_diffrn_reflns_limit_k_max 41
_diffrn_reflns_limit_k_min 0
_diffrn_reflns_limit_l_max 24
_diffrn_reflns_limit_l_min 0
_diffrn_reflns_number 50472
_diffrn_reflns_theta_full 25.00
_diffrn_reflns_theta_max 25.00
_diffrn_reflns_theta_min 2.00
_diffrn_standards_decay_% none
_exptl_absorpt_coefficient_mu 20.753
_exptl_absorpt_correction_T_max 0.3690
_exptl_absorpt_correction_T_min 0.0625
_exptl_absorpt_correction_type empirical
_exptl_absorpt_process_details SADABS
_exptl_crystal_colour colourless
_exptl_crystal_density_diffrn 3.444
_exptl_crystal_density_meas ?
_exptl_crystal_description prism
_exptl_crystal_F_000 18536
_exptl_crystal_size_max 0.30
_exptl_crystal_size_mid 0.06
_exptl_crystal_size_min 0.06
_refine_diff_density_max 1.76
_refine_diff_density_min -1.45
_refine_diff_density_rms 0.34
_refine_ls_extinction_coef none
_refine_ls_extinction_method none
_refine_ls_goodness_of_fit_ref 0.989
_refine_ls_hydrogen_treatment mixed
_refine_ls_matrix_type full
_refine_ls_number_parameters 1147
_refine_ls_number_reflns 17472
_refine_ls_number_restraints 12
_refine_ls_restrained_S_all 0.989
_refine_ls_R_factor_all 0.1475
_refine_ls_R_factor_gt 0.0571
_refine_ls_shift/su_max 0.002
_refine_ls_shift/su_mean 0.000
_refine_ls_structure_factor_coef Fsqd
_refine_ls_weighting_details 'calc w=1/[\s^2^(Fo^2^)+(0.0439P)^2^+0.0000P] where P=(Fo^2^+2Fc^2^)/3'
_refine_ls_weighting_scheme calc
_refine_ls_wR_factor_gt 0.0988
_refine_ls_wR_factor_ref 0.1220
_reflns_number_gt 9165
_reflns_number_total 17472
_reflns_threshold_expression >2sigma(I)
_cod_data_source_file ja046410vsi20040830_042555.cif
_cod_data_source_block dl098
_cod_depositor_comments
;
The following automatic conversions were performed:

'_exptl_crystal_density_meas' value 'none' was changed to '?' - the
value is perceived as not measured.

Automatic conversion script
Id: cif_fix_values 3008 2015-01-20 13:52:24Z robertas 
;
_cod_database_code 4113120

loop_
_symmetry_equiv_pos_as_xyz
'x, y, z'
'-x+1/2, -y, z+1/2'
'x+1/2, -y+1/2, -z+1/2'
'-x, y+1/2, -z'
'-x, -y, -z'
'x-1/2, y, -z-1/2'
'-x-1/2, y-1/2, z-1/2'
'x, -y-1/2, z'

loop_
_atom_site_label
_atom_site_type_symbol
_atom_site_fract_x
_atom_site_fract_y
_atom_site_fract_z
_atom_site_U_iso_or_equiv
_atom_site_adp_type
_atom_site_occupancy
_atom_site_symmetry_multiplicity
_atom_site_calc_flag
_atom_site_refinement_flags
_atom_site_disorder_assembly
_atom_site_disorder_group
W1 W 1.20517(4) 0.2500 0.93763(6) 0.0368(3) Uani 1 2 d S . .
W2 W 1.17730(3) 0.20275(2) 0.80271(4) 0.0392(2) Uani 1 1 d . . .
W3 W 1.11124(3) 0.19689(2) 1.02857(4) 0.0325(2) Uani 1 1 d . . .
W4 W 1.08018(3) 0.15106(2) 0.89495(4) 0.0347(2) Uani 1 1 d . . .
W5 W 1.07712(4) 0.2500 0.72148(6) 0.0408(3) Uani 1 2 d S . .
W6 W 0.99075(3) 0.20382(2) 0.79759(4) 0.0380(2) Uani 1 1 d . . .
W7 W 1.02492(4) 0.2500 0.92660(5) 0.0311(3) Uani 1 2 d S . .
W8 W 0.99734(3) 0.14558(2) 1.03503(4) 0.0350(2) Uani 1 1 d . . .
W9 W 0.96317(3) 0.10939(2) 1.19487(4) 0.0330(2) Uani 1 1 d . . .
W10 W 0.92706(3) 0.05899(2) 1.06838(4) 0.0341(2) Uani 1 1 d . . .
W11 W 0.85449(3) 0.14867(2) 1.11588(4) 0.0313(2) Uani 1 1 d . . .
W12 W 0.82210(3) 0.10188(2) 0.98673(4) 0.0368(2) Uani 1 1 d . . .
W13 W 0.74243(3) 0.14931(2) 1.06904(4) 0.0363(2) Uani 1 1 d . . .
W14 W 0.74627(3) 0.05660(2) 1.08053(4) 0.0382(2) Uani 1 1 d . . .
W15 W 0.83858(3) 0.00530(2) 1.17137(4) 0.0371(2) Uani 1 1 d . . .
W16 W 0.75789(3) 0.05358(2) 1.25688(4) 0.0374(2) Uani 1 1 d . . .
W17 W 0.87459(3) 0.05715(2) 1.29791(4) 0.0363(2) Uani 1 1 d . . .
W18 W 0.75555(3) 0.15990(2) 1.24615(4) 0.0351(2) Uani 1 1 d . . .
W19 W 0.87113(3) 0.16246(2) 1.29168(4) 0.0351(2) Uani 1 1 d . . .
W20 W 0.82093(4) 0.2500 1.22389(6) 0.0356(3) Uani 1 2 d S . .
K K 0.9056(2) 0.2500 1.0451(3) 0.0513(19) Uani 1 2 d S . .
Na1 Na 0.8336(4) 0.0770(3) 0.7946(5) 0.048(3) Uani 0.70 1 d P . .
Na2 Na 0.8249(6) 0.2500 0.9029(10) 0.051(6) Uani 0.60 2 d SP . .
O1 O 1.2574(6) 0.2500 0.9779(9) 0.048(6) Uani 1 2 d S . .
O2 O 1.2209(4) 0.2102(3) 0.8706(6) 0.041(4) Uani 1 1 d . . .
O3 O 1.1455(6) 0.2500 0.8635(7) 0.036(5) Uani 1 2 d S . .
O4 O 1.2085(4) 0.1713(3) 0.7566(6) 0.040(4) Uani 1 1 d . . .
O5 O 1.1999(6) 0.2500 0.7650(10) 0.049(6) Uani 1 2 d S . .
O6 O 1.1218(4) 0.2126(3) 0.7484(6) 0.036(3) Uani 1 1 d . . .
O7 O 1.1698(4) 0.2125(3) 0.9807(6) 0.036(3) Uani 1 1 d . . .
O8 O 1.1373(4) 0.1706(3) 0.8515(5) 0.028(3) Uani 1 1 d . . .
O9 O 1.1427(4) 0.1834(3) 1.0966(6) 0.038(4) Uani 1 1 d . . .
O10 O 1.1002(6) 0.2500 1.0474(8) 0.039(5) Uani 1 2 d S . .
O11 O 1.1167(4) 0.1531(3) 0.9752(5) 0.036(3) Uani 1 1 d . . .
O12 O 1.0506(4) 0.1808(3) 1.0563(6) 0.037(3) Uani 1 1 d . . .
O13 O 1.0244(4) 0.1413(3) 0.9529(6) 0.037(3) Uani 1 1 d . . .
O14 O 1.0884(4) 0.1037(3) 0.8731(6) 0.040(4) Uani 1 1 d . . .
O15 O 1.0706(4) 0.2100(3) 0.9357(5) 0.034(3) Uani 1 1 d . . .
O16 O 1.0403(4) 0.1673(3) 0.8265(6) 0.038(4) Uani 1 1 d . . .
O17 O 1.0864(7) 0.2500 0.6401(9) 0.067(7) Uani 1 2 d S . .
O18 O 1.0268(4) 0.2102(3) 0.7200(6) 0.041(4) Uani 1 1 d . . .
O19 O 1.0430(6) 0.2500 0.8203(8) 0.042(5) Uani 1 2 d S . .
O20 O 0.9570(7) 0.2500 0.7776(8) 0.046(6) Uani 1 2 d S . .
O21 O 0.9468(5) 0.1739(4) 0.7759(6) 0.046(4) Uani 1 1 d . . .
O22 O 0.9797(4) 0.2130(3) 0.8854(5) 0.030(3) Uani 1 1 d . . .
O23 O 0.9996(6) 0.2500 1.0018(9) 0.042(5) Uani 1 2 d S . .
O24 O 1.0550(4) 0.1015(3) 1.0625(5) 0.032(3) Uani 1 1 d . . .
O25 O 0.9536(4) 0.1803(4) 1.0173(6) 0.045(4) Uani 1 1 d . . .
O26 O 0.9842(4) 0.1415(3) 1.1292(6) 0.034(3) Uani 1 1 d . . .
O27 O 0.9599(4) 0.1008(3) 1.0252(5) 0.033(3) Uani 1 1 d . . .
O28 O 1.0150(4) 0.1078(3) 1.2402(6) 0.036(3) Uani 1 1 d . . .
O29 O 0.9716(4) 0.0667(3) 1.1394(5) 0.028(3) Uani 1 1 d . . .
O30 O 0.9269(4) 0.0718(3) 1.2494(6) 0.037(3) Uani 1 1 d . . .
O31 O 0.9266(4) 0.1470(3) 1.2403(5) 0.031(3) Uani 1 1 d . . .
O32 O 0.8966(4) 0.1078(3) 1.1282(5) 0.031(3) Uani 1 1 d . . .
O33 O 0.9550(4) 0.0223(3) 1.0288(5) 0.034(3) Uani 1 1 d . . .
O34 O 0.8937(4) 0.1864(3) 1.1227(6) 0.036(3) Uani 1 1 d . . .
O35 O 0.8603(4) 0.1414(3) 1.0201(6) 0.040(4) Uani 1 1 d . . .
O36 O 0.7970(4) 0.1788(4) 1.0874(6) 0.040(4) Uani 1 1 d . . .
O37 O 0.8280(4) 0.1475(3) 1.2000(6) 0.036(3) Uani 1 1 d . . .
O38 O 0.8920(4) 0.0254(3) 1.1249(5) 0.034(3) Uani 1 1 d . . .
O39 O 0.7983(4) 0.1056(3) 1.0881(6) 0.038(3) Uani 1 1 d . . .
O40 O 0.8343(4) 0.1022(4) 0.9046(6) 0.046(4) Uani 1 1 d . . .
O41 O 0.8722(5) 0.0665(3) 1.0171(6) 0.040(4) Uani 1 1 d . . .
O42 O 0.7686(4) 0.1382(3) 0.9840(6) 0.041(4) Uani 1 1 d . . .
O43 O 0.7755(4) 0.0624(3) 0.9947(6) 0.041(4) Uani 1 1 d . . .
O44 O 0.6994(5) 0.1820(4) 1.0452(6) 0.043(4) Uani 1 1 d . . .
O45 O 0.7076(4) 0.1025(3) 1.0664(6) 0.035(3) Uani 1 1 d . . .
O46 O 0.7304(4) 0.1498(3) 1.1647(6) 0.037(4) Uani 1 1 d . . .
O47 O 0.7021(4) 0.0243(4) 1.0568(7) 0.052(4) Uani 1 1 d . . .
O48 O 0.7969(4) 0.0225(3) 1.1035(6) 0.039(4) Uani 1 1 d . . .
O49 O 0.7320(4) 0.0618(3) 1.1704(6) 0.034(3) Uani 1 1 d . . .
O50 O 0.7805(4) 0.0050(3) 1.2233(5) 0.034(3) Uani 1 1 d . . .
O51 O 0.8425(4) -0.0427(4) 1.1555(6) 0.051(4) Uani 1 1 d . . .
O52 O 0.8718(4) 0.0082(3) 1.2520(6) 0.038(4) Uani 1 1 d . . .
O53 O 0.8289(4) 0.0650(3) 1.2087(5) 0.033(3) Uani 1 1 d . . .
O54 O 0.7074(4) 0.0384(3) 1.2967(6) 0.035(3) Uani 1 1 d . . .
O55 O 0.8060(4) 0.0486(3) 1.3218(6) 0.043(4) Uani 1 1 d . . .
O56 O 0.9010(5) 0.0416(4) 1.3688(6) 0.051(4) Uani 1 1 d . . .
O57 O 0.8636(4) 0.1089(3) 1.3157(6) 0.041(4) Uani 1 1 d . . .
O58 O 0.7558(4) 0.1065(3) 1.2693(6) 0.041(4) Uani 1 1 d . . .
O59 O 0.7055(5) 0.1707(3) 1.2878(6) 0.045(4) Uani 1 1 d . . .
O60 O 0.7739(4) 0.2113(3) 1.2225(6) 0.037(4) Uani 1 1 d . . .
O61 O 0.8031(4) 0.1661(3) 1.3147(5) 0.031(3) Uani 1 1 d . . .
O62 O 0.8982(5) 0.1749(3) 1.3626(6) 0.045(4) Uani 1 1 d . . .
O63 O 0.8662(4) 0.2122(3) 1.2556(5) 0.030(3) Uani 1 1 d . . .
O64 O 0.8367(6) 0.2500 1.1451(9) 0.042(5) Uani 1 2 d S . .
O65 O 0.8003(6) 0.2500 1.3345(8) 0.041(5) Uani 1 2 d S . .
O66 O 0.7978(8) 0.2500 1.0176(10) 0.070(7) Uani 1 2 d S . .
O67 O 0.8824(6) 0.2010(4) 0.9278(7) 0.081(6) Uani 1 1 d . . .
O68 O 0.9834(9) 0.2313(7) 1.1394(13) 0.063(9) Uiso 0.50 1 d P . 1
O69' O 0.967(2) 0.2500 1.254(3) 0.086(19) Uiso 0.40 2 d SP A 1
O69 O 0.9628(15) 0.2113(12) 1.214(2) 0.089(14) Uiso 0.40 1 d P B 2
O70 O 0.9561(15) 0.2500 1.335(2) 0.093(14) Uiso 0.60 2 d SP C 2
O71 O 0.7073(9) 0.2500 1.3664(11) 0.084(8) Uiso 1 2 d S . .
O72 O 0.6427(13) 0.0360(10) 0.9382(17) 0.094(12) Uiso 0.50 1 d P . .
O73 O 0.8491(13) 0.2346(11) 0.7977(17) 0.127(16) Uiso 0.50 1 d P . .
O74 O 0.8865(17) 0.1241(14) 1.507(2) 0.063(14) Uiso 0.30 1 d P . .
O75 O 0.9372(14) 0.1135(11) 0.6580(19) 0.111(14) Uiso 0.50 1 d P . .
O77 O 0.5743(13) 0.2500 0.9968(17) 0.091(12) Uiso 0.70 2 d SP . .
O78 O 0.718(2) 0.2500 0.876(3) 0.13(2) Uiso 0.50 2 d SP . .
O79 O 1.0117(9) 0.1609(7) 0.6198(13) 0.051(8) Uiso 0.50 1 d P . .
O80 O 1.1278(5) 0.1108(4) 1.1553(6) 0.059(5) Uani 1 1 d . . .
O81 O 1.0890(4) 0.0517(3) 0.9761(6) 0.038(3) Uani 1 1 d . . .
O82 O 0.8176(15) 0.1400(12) 0.761(2) 0.123(15) Uiso 0.50 1 d P . .
O83 O 0.837(2) 0.2270(17) 1.454(3) 0.068(18) Uiso 0.25 1 d P . .
O82' O 0.8540(11) 0.1714(9) 0.8223(15) 0.071(9) Uiso 0.50 1 d P D 1
O83' O 0.862(3) 0.2500 1.454(3) 0.06(2) Uiso 0.30 2 d SP . 1
O84 O 0.8483(10) 0.0480(8) 0.5639(13) 0.055(8) Uiso 0.50 1 d P . .
O85 O 0.9893(15) 0.0513(12) 0.618(2) 0.085(13) Uiso 0.40 1 d P . .
O86 O 0.7766(9) 0.1907(7) 0.8792(12) 0.090(8) Uiso 0.70 1 d P . .
O87 O 0.819(2) 0.2500 0.681(3) 0.082(19) Uiso 0.40 2 d SP . .
O88 O 0.821(2) 0.1926(19) 0.636(3) 0.08(2) Uiso 0.25 1 d P . .
O89 O 0.8458(10) 0.0376(8) 0.6989(14) 0.064(9) Uiso 0.50 1 d P . .
O90 O 0.6721(18) 0.2500 0.975(2) 0.092(16) Uiso 0.50 2 d SP . .
N10 N 0.9549(5) 0.0247(4) 0.8402(7) 0.030(4) Uiso 1 1 d . . .
H10 H 0.9313 0.0296 0.8092 0.036 Uiso 1 1 calc R . .
C11 C 0.9361(7) -0.0088(6) 0.8746(11) 0.056(7) Uani 1 1 d . . .
H11A H 0.9544 -0.0128 0.9153 0.067 Uiso 1 1 calc R . .
H11B H 0.9399 -0.0318 0.8472 0.067 Uiso 1 1 calc R . .
C12 C 0.8833(6) -0.0023(6) 0.8896(10) 0.053(6) Uani 1 1 d . . .
H12A H 0.8681 -0.0269 0.9010 0.064 Uiso 1 1 calc R . .
H12B H 0.8806 0.0147 0.9278 0.064 Uiso 1 1 calc R . .
C13 C 0.9559(9) 0.0602(5) 0.8792(9) 0.061(7) Uani 1 1 d . . .
H13A H 0.9847 0.0594 0.9077 0.073 Uiso 1 1 calc R . .
H13B H 0.9270 0.0605 0.9075 0.073 Uiso 1 1 calc R . .
C14 C 0.9572(7) 0.0971(5) 0.8417(10) 0.054(7) Uani 1 1 d . . .
H14A H 0.9547 0.1194 0.8710 0.065 Uiso 1 1 calc R . .
H14B H 0.9870 0.0992 0.8154 0.065 Uiso 1 1 calc R . .
C15 C 0.9996(7) 0.0170(6) 0.8000(10) 0.062(7) Uani 1 1 d . . .
H15A H 1.0237 0.0037 0.8274 0.075 Uiso 1 1 calc R . .
H15B H 1.0138 0.0416 0.7865 0.075 Uiso 1 1 calc R . .
C16 C 0.9897(8) -0.0072(7) 0.7393(11) 0.075(8) Uiso 1 1 d . . .
H16A H 1.0193 -0.0094 0.7125 0.090 Uiso 1 1 calc R . .
H16B H 0.9790 -0.0331 0.7517 0.090 Uiso 1 1 calc R . .
O111 O 0.9156(6) 0.0935(4) 0.8020(7) 0.069(5) Uani 1 1 d . . .
H111 H 0.9251 0.1012 0.7597 0.083 Uiso 1 1 calc R . .
O112 O 0.8584(5) 0.0136(4) 0.8387(7) 0.055(4) Uani 1 1 d . . .
H112 H 0.8467 -0.0060 0.8110 0.066 Uiso 1 1 calc R . .
O113 O 0.9528(7) 0.0120(5) 0.7047(9) 0.103(6) Uiso 1 1 d . . .
H113 H 0.9285 -0.0022 0.7016 0.154 Uiso 1 1 calc R . .
N20 N 0.7336(5) 0.0929(4) 1.5149(6) 0.034(4) Uani 1 1 d . . .
H20 H 0.7672 0.0932 1.5148 0.041 Uiso 1 1 calc R . .
C21 C 0.7161(7) 0.1087(6) 1.5760(9) 0.054(7) Uani 1 1 d . . .
H21A H 0.6833 0.0987 1.5852 0.065 Uiso 1 1 calc R . .
H21B H 0.7137 0.1368 1.5722 0.065 Uiso 1 1 calc R . .
C22 C 0.7486(7) 0.0989(6) 1.6300(9) 0.054(6) Uani 1 1 d . . .
H22A H 0.7374 0.1117 1.6702 0.065 Uiso 1 1 calc R . .
H22B H 0.7479 0.0711 1.6375 0.065 Uiso 1 1 calc R . .
C23 C 0.7151(7) 0.1152(6) 1.4566(10) 0.059(7) Uani 1 1 d . . .
H23A H 0.6811 0.1231 1.4631 0.071 Uiso 1 1 calc R . .
H23B H 0.7172 0.0997 1.4165 0.071 Uiso 1 1 calc R . .
C24 C 0.7481(7) 0.1498(6) 1.4523(11) 0.065(7) Uani 1 1 d . . .
H24A H 0.7376 0.1662 1.4160 0.079 Uiso 1 1 calc R . .
H24B H 0.7457 0.1647 1.4929 0.079 Uiso 1 1 calc R . .
C25 C 0.7166(7) 0.0534(7) 1.5115(10) 0.067(8) Uani 1 1 d . . .
H25A H 0.6810 0.0531 1.5063 0.080 Uiso 1 1 calc R . .
H25B H 0.7246 0.0402 1.5526 0.080 Uiso 1 1 calc R . .
C26 C 0.7391(6) 0.0328(6) 1.4568(9) 0.050(6) Uani 1 1 d . . .
H26A H 0.7309 0.0055 1.4603 0.060 Uiso 1 1 calc R . .
H26B H 0.7251 0.0425 1.4157 0.060 Uiso 1 1 calc R . .
O121 O 0.7906(5) 0.0368(4) 1.4542(6) 0.055(4) Uani 1 1 d . . .
H121 H 0.7979 0.0554 1.4304 0.082 Uiso 1 1 calc R . .
O122 O 0.7970(5) 0.1385(5) 1.4424(7) 0.069(5) Uani 1 1 d . . .
H122 H 0.7979 0.1205 1.4155 0.103 Uiso 1 1 calc R . .
O123 O 0.7978(7) 0.1109(5) 1.6154(9) 0.098(6) Uiso 1 1 d . . .
H123 H 0.8133 0.0925 1.5998 0.148 Uiso 1 1 calc R . .
N30 N 0.6525(6) 0.1011(5) 0.8532(9) 0.068(6) Uani 1 1 d . . .
H30 H 0.6338 0.0848 0.8785 0.082 Uiso 1 1 calc R . .
C31 C 0.6422(9) 0.0943(7) 0.7808(11) 0.078(8) Uani 1 1 d . . .
H31A H 0.6498 0.1175 0.7555 0.093 Uiso 1 1 calc R . .
H31B H 0.6624 0.0731 0.7643 0.093 Uiso 1 1 calc R . .
C32 C 0.5898(7) 0.0846(6) 0.7745(10) 0.057(6) Uiso 1 1 d . . .
H32A H 0.5701 0.1069 0.7873 0.068 Uiso 1 1 calc R . .
H32B H 0.5825 0.0787 0.7285 0.068 Uiso 1 1 calc R . .
C33 C 0.7033(10) 0.0944(8) 0.8656(13) 0.099(10) Uiso 1 1 d . . .
H33A H 0.7094 0.0992 0.9122 0.119 Uiso 1 1 calc R . .
H33B H 0.7220 0.1137 0.8409 0.119 Uiso 1 1 calc R . .
C34 C 0.7233(9) 0.0560(7) 0.8493(12) 0.082(8) Uiso 1 1 d . . .
H34A H 0.6967 0.0374 0.8437 0.098 Uiso 1 1 calc R . .
H34B H 0.7447 0.0470 0.8845 0.098 Uiso 1 1 calc R . .
C35 C 0.6418(10) 0.1428(8) 0.8708(12) 0.094(9) Uiso 1 1 d . . .
H35A H 0.6716 0.1581 0.8651 0.112 Uiso 1 1 calc R . .
H35B H 0.6171 0.1529 0.8406 0.112 Uiso 1 1 calc R . .
C36 C 0.6251(11) 0.1469(9) 0.9355(14) 0.118(12) Uiso 1 1 d . . .
H36A H 0.6151 0.1736 0.9436 0.142 Uiso 1 1 calc R . .
H36B H 0.6511 0.1402 0.9665 0.142 Uiso 1 1 calc R . .
O131 O 0.5772(6) 0.0533(5) 0.8133(8) 0.080(5) Uiso 1 1 d . . .
H131 H 0.6007 0.0474 0.8371 0.120 Uiso 1 1 calc R . .
O132 O 0.7519(7) 0.0600(5) 0.7859(9) 0.112(7) Uiso 1 1 d . . .
H132 H 0.7372 0.0558 0.7448 0.135 Uiso 1 1 calc R . .
O133 O 0.5813(8) 0.1197(6) 0.9446(11) 0.129(8) Uiso 1 1 d . . .
H133 H 0.5912 0.0972 0.9474 0.193 Uiso 1 1 calc R . .
N40 N 0.6091(7) 0.2500 1.2368(15) 0.054(10) Uiso 0.70 2 d SPD . 1
C41 C 0.6614(8) 0.2500 1.2163(10) 0.083(12) Uiso 1 2 d SD . 1
C42 C 0.6756(15) 0.2500 1.1458(12) 0.111(16) Uiso 1 2 d SD . 1
C43 C 0.5968(8) 0.2077(5) 1.249(2) 0.141(19) Uiso 0.70 1 d PD . 1
C44 C 0.5461(7) 0.1933(8) 1.2351(12) 0.109(11) Uiso 1 1 d D . 1
O141 O 0.6402(18) 0.2500 1.104(2) 0.179(19) Uiso 0.80 2 d SP . 1
O142 O 0.5337(18) 0.2039(14) 1.169(2) 0.159(19) Uiso 0.50 1 d P . 1
N40' N 0.5883(19) 0.2500 1.301(3) 0.030(17) Uiso 0.30 2 d SPD . 2
C43' C 0.573(2) 0.2089(8) 1.292(2) 0.12(4) Uiso 0.30 1 d PD . 2
N50 N 0.5613(6) 0.0766(6) 1.0723(11) 0.101(10) Uiso 0.75 1 d PD . .
H50 H 0.5532 0.0928 1.0383 0.122 Uiso 0.75 1 calc PR . .
C51 C 0.5122(7) 0.0737(6) 1.1008(13) 0.059(9) Uiso 0.75 1 d PD . .
H51A H 0.5142 0.0631 1.1452 0.071 Uiso 0.75 1 calc PR . .
H51B H 0.4919 0.0566 1.0741 0.071 Uiso 0.75 1 calc PR . .
C52 C 0.4904(12) 0.1127(7) 1.1027(17) 0.096(12) Uiso 0.75 1 d PD . .
H52A H 0.4585 0.1114 1.1244 0.115 Uiso 0.75 1 calc PR . .
H52B H 0.5115 0.1297 1.1287 0.115 Uiso 0.75 1 calc PR . .
C53 C 0.5936(10) 0.1037(7) 1.1074(11) 0.095(12) Uiso 0.75 1 d PD . .
H53A H 0.5758 0.1273 1.1183 0.114 Uiso 0.75 1 calc PR . .
H53B H 0.6216 0.1105 1.0798 0.114 Uiso 0.75 1 calc PR . .
C54 C 0.6110(12) 0.0838(9) 1.1696(13) 0.093(12) Uiso 0.75 1 d PD . .
H54A H 0.5825 0.0755 1.1951 0.112 Uiso 0.75 1 calc PR . .
H54B H 0.6297 0.0608 1.1577 0.112 Uiso 0.75 1 calc PR . .
C55 C 0.5728(15) 0.0424(9) 1.0315(15) 0.30(4) Uiso 0.75 1 d PD . .
H55A H 0.5644 0.0191 1.0560 0.365 Uiso 0.75 1 calc PR . .
H55B H 0.6080 0.0418 1.0228 0.365 Uiso 0.75 1 calc PR . .
C56 C 0.5457(15) 0.0423(14) 0.9671(17) 0.15(2) Uiso 0.75 1 d PD . .
O151 O 0.4846(10) 0.1284(7) 1.0397(12) 0.108(9) Uiso 0.75 1 d P . .
H151 H 0.4958 0.1133 1.0120 0.162 Uiso 0.75 1 calc PR . .
O152 O 0.6370(7) 0.1054(6) 1.2042(9) 0.061(6) Uiso 0.75 1 d P . .
H152 H 0.6323 0.1282 1.1934 0.092 Uiso 0.75 1 calc PR . .

loop_
_atom_site_aniso_label
_atom_site_aniso_U_11
_atom_site_aniso_U_22
_atom_site_aniso_U_33
_atom_site_aniso_U_23
_atom_site_aniso_U_13
_atom_site_aniso_U_12
W1 0.0315(6) 0.0341(7) 0.0450(7) 0.000 0.0034(6) 0.000
W2 0.0429(4) 0.0300(5) 0.0448(5) -0.0020(4) 0.0102(4) 0.0008(4)
W3 0.0329(4) 0.0273(4) 0.0373(5) 0.0014(4) -0.0008(4) -0.0002(4)
W4 0.0391(4) 0.0255(4) 0.0395(5) -0.0015(4) 0.0039(4) 0.0004(4)
W5 0.0497(7) 0.0372(7) 0.0356(7) 0.000 0.0031(6) 0.000
W6 0.0426(5) 0.0330(5) 0.0385(5) -0.0024(4) -0.0028(4) -0.0022(4)
W7 0.0300(5) 0.0266(6) 0.0366(7) 0.000 0.0018(5) 0.000
W8 0.0334(4) 0.0292(4) 0.0422(5) 0.0026(4) 0.0037(4) -0.0010(4)
W9 0.0314(4) 0.0309(5) 0.0369(5) 0.0006(4) 0.0004(4) -0.0014(4)
W10 0.0346(4) 0.0286(4) 0.0390(5) -0.0024(4) 0.0013(4) 0.0009(4)
W11 0.0313(4) 0.0284(4) 0.0342(5) 0.0007(4) 0.0007(4) -0.0017(4)
W12 0.0377(4) 0.0362(5) 0.0366(5) -0.0039(4) -0.0005(4) -0.0005(4)
W13 0.0328(4) 0.0336(5) 0.0426(5) -0.0008(4) -0.0021(4) 0.0018(4)
W14 0.0340(4) 0.0342(5) 0.0462(5) -0.0017(4) -0.0017(4) -0.0031(4)
W15 0.0382(4) 0.0282(5) 0.0449(5) 0.0006(4) 0.0041(4) -0.0014(4)
W16 0.0344(4) 0.0336(5) 0.0441(5) 0.0031(4) 0.0068(4) -0.0024(4)
W17 0.0360(4) 0.0336(5) 0.0394(5) 0.0049(4) 0.0021(4) -0.0013(4)
W18 0.0316(4) 0.0339(4) 0.0398(5) -0.0002(4) 0.0055(4) -0.0021(4)
W19 0.0354(4) 0.0333(5) 0.0365(5) -0.0023(4) 0.0017(4) 0.0003(4)
W20 0.0359(6) 0.0302(6) 0.0406(7) 0.000 0.0074(6) 0.000
K 0.059(4) 0.036(4) 0.059(4) 0.000 0.023(4) 0.000
Na1 0.046(6) 0.055(8) 0.042(7) -0.003(6) -0.004(6) 0.007(6)
Na2 0.033(9) 0.032(11) 0.089(15) 0.000 -0.008(10) 0.000
O1 0.042(11) 0.046(12) 0.056(13) 0.000 0.008(10) 0.000
O2 0.037(7) 0.031(7) 0.056(9) 0.010(7) 0.021(7) 0.014(6)
O3 0.059(11) 0.031(10) 0.019(10) 0.000 0.014(9) 0.000
O4 0.048(8) 0.012(7) 0.060(9) -0.001(6) 0.006(7) 0.005(6)
O5 0.035(10) 0.028(11) 0.084(15) 0.000 0.015(11) 0.000
O6 0.054(8) 0.015(6) 0.038(8) -0.007(6) -0.002(7) 0.005(6)
O7 0.035(7) 0.026(7) 0.046(8) 0.007(6) -0.010(6) 0.001(6)
O8 0.027(6) 0.022(7) 0.036(7) 0.000(6) 0.001(6) 0.001(6)
O9 0.042(7) 0.022(7) 0.049(8) -0.010(6) 0.003(7) 0.006(6)
O10 0.044(10) 0.040(11) 0.033(11) 0.000 0.012(9) 0.000
O11 0.033(7) 0.041(8) 0.032(7) 0.000(6) 0.002(6) -0.008(6)
O12 0.038(7) 0.029(7) 0.043(8) -0.007(6) -0.006(6) -0.017(6)
O13 0.043(7) 0.018(7) 0.048(8) 0.009(6) 0.013(7) 0.014(6)
O14 0.048(7) 0.022(7) 0.050(8) -0.001(6) -0.007(7) 0.013(6)
O15 0.028(6) 0.043(8) 0.031(7) -0.009(6) -0.001(6) -0.006(6)
O16 0.044(8) 0.040(8) 0.031(7) 0.001(6) 0.000(6) 0.003(7)
O17 0.060(13) 0.082(16) 0.060(14) 0.000 0.046(11) 0.000
O18 0.053(8) 0.028(7) 0.041(8) -0.005(6) -0.003(7) 0.004(7)
O19 0.049(11) 0.048(12) 0.027(11) 0.000 -0.006(9) 0.000
O20 0.091(15) 0.018(10) 0.029(11) 0.000 -0.025(10) 0.000
O21 0.048(8) 0.051(9) 0.038(8) -0.014(7) -0.012(7) 0.005(7)
O22 0.021(6) 0.027(7) 0.042(8) 0.009(6) 0.006(6) 0.003(5)
O23 0.019(8) 0.044(11) 0.062(13) 0.000 -0.008(9) 0.000
O24 0.041(7) 0.019(7) 0.035(7) 0.008(6) -0.001(6) -0.014(6)
O25 0.036(7) 0.045(9) 0.053(9) 0.011(7) 0.023(7) 0.003(7)
O26 0.015(6) 0.036(8) 0.052(8) -0.002(6) 0.001(6) -0.005(6)
O27 0.033(6) 0.042(8) 0.024(7) -0.002(6) 0.012(6) 0.002(6)
O28 0.047(7) 0.022(7) 0.037(8) -0.001(6) 0.009(6) 0.003(6)
O29 0.013(5) 0.034(7) 0.037(7) 0.001(6) -0.002(5) -0.008(5)
O30 0.039(7) 0.031(7) 0.041(8) -0.010(6) 0.000(6) 0.012(6)
O31 0.032(6) 0.031(7) 0.030(7) -0.004(6) 0.001(6) 0.012(6)
O32 0.035(6) 0.019(6) 0.039(7) -0.019(6) -0.002(6) 0.004(6)
O33 0.046(7) 0.025(7) 0.031(7) 0.000(6) -0.007(6) -0.004(6)
O34 0.046(7) 0.014(6) 0.047(8) 0.014(6) -0.001(7) 0.006(6)
O35 0.049(8) 0.022(7) 0.049(9) -0.002(6) 0.012(7) -0.008(6)
O36 0.038(7) 0.049(9) 0.032(8) 0.014(7) -0.005(6) 0.010(7)
O37 0.033(7) 0.024(7) 0.049(8) -0.009(6) 0.004(6) 0.003(6)
O38 0.035(6) 0.035(8) 0.031(7) 0.002(6) -0.009(6) 0.003(6)
O39 0.039(7) 0.035(8) 0.040(8) -0.001(7) -0.007(6) 0.001(7)
O40 0.043(7) 0.036(8) 0.058(9) 0.001(7) -0.004(7) 0.012(7)
O41 0.062(9) 0.029(7) 0.030(7) -0.010(6) -0.002(7) 0.001(7)
O42 0.033(7) 0.036(8) 0.054(9) 0.004(7) -0.007(7) -0.004(6)
O43 0.042(7) 0.017(7) 0.065(9) -0.005(7) -0.002(7) -0.001(6)
O44 0.054(8) 0.041(8) 0.034(8) 0.008(7) -0.008(7) 0.005(7)
O45 0.026(6) 0.031(7) 0.047(8) -0.003(7) -0.007(6) -0.002(6)
O46 0.036(7) 0.026(7) 0.049(8) 0.005(6) 0.010(6) 0.001(6)
O47 0.042(8) 0.045(9) 0.068(10) -0.010(8) -0.010(8) 0.004(7)
O48 0.040(7) 0.026(7) 0.052(9) -0.005(6) -0.001(7) -0.016(6)
O49 0.034(7) 0.024(7) 0.044(8) 0.006(6) 0.007(6) -0.006(6)
O50 0.047(7) 0.029(7) 0.025(7) -0.004(6) 0.011(6) -0.007(6)
O51 0.033(7) 0.067(10) 0.055(9) 0.015(8) -0.003(7) -0.006(7)
O52 0.042(7) 0.034(8) 0.038(8) 0.016(6) 0.007(6) 0.011(6)
O53 0.043(7) 0.034(7) 0.024(7) -0.009(6) 0.011(6) 0.000(6)
O54 0.045(7) 0.021(7) 0.039(8) 0.014(6) -0.011(6) -0.004(6)
O55 0.038(7) 0.026(7) 0.065(9) 0.023(7) 0.000(7) -0.012(6)
O56 0.061(9) 0.043(9) 0.047(9) -0.004(7) 0.008(7) 0.001(8)
O57 0.043(7) 0.038(8) 0.043(8) -0.011(7) 0.024(6) -0.012(7)
O58 0.049(8) 0.033(7) 0.041(8) 0.005(6) 0.011(7) 0.006(7)
O59 0.054(8) 0.024(8) 0.058(9) 0.002(7) 0.004(7) -0.010(7)
O60 0.034(7) 0.037(8) 0.041(8) 0.006(6) 0.005(6) 0.008(6)
O61 0.040(7) 0.017(7) 0.037(8) -0.002(6) -0.001(6) 0.005(6)
O62 0.070(9) 0.024(7) 0.040(8) 0.009(6) 0.012(7) 0.008(7)
O63 0.029(6) 0.032(7) 0.030(7) -0.002(6) -0.011(6) -0.007(6)
O64 0.025(9) 0.027(11) 0.075(14) 0.000 0.004(10) 0.000
O65 0.052(11) 0.022(10) 0.048(12) 0.000 0.024(10) 0.000
O66 0.113(18) 0.038(13) 0.060(15) 0.000 -0.030(14) 0.000
O67 0.110(13) 0.071(12) 0.063(11) 0.022(9) -0.039(10) -0.029(11)
O80 0.068(10) 0.068(11) 0.040(9) -0.003(8) -0.008(8) -0.008(9)
O81 0.049(7) 0.017(7) 0.047(8) -0.006(6) 0.004(7) 0.012(6)
C11 0.052(13) 0.041(14) 0.074(16) 0.018(12) 0.015(12) -0.004(11)
C12 0.036(11) 0.059(15) 0.063(15) -0.008(13) 0.022(11) -0.005(11)
C13 0.110(19) 0.048(14) 0.025(12) -0.007(11) 0.007(13) -0.023(14)
C14 0.042(11) 0.037(13) 0.082(17) -0.009(12) 0.003(12) -0.035(10)
C15 0.054(13) 0.059(14) 0.074(16) 0.031(13) -0.008(13) 0.025(13)
O111 0.085(11) 0.052(10) 0.071(11) -0.007(9) -0.018(10) 0.018(9)
O112 0.052(8) 0.054(10) 0.059(10) -0.002(8) -0.028(8) -0.013(8)
N20 0.051(10) 0.032(9) 0.020(8) -0.005(7) 0.015(7) 0.010(8)
C21 0.040(11) 0.082(17) 0.041(13) 0.007(13) -0.005(10) 0.020(12)
C22 0.070(14) 0.058(14) 0.033(12) 0.024(11) 0.000(11) -0.031(13)
C23 0.053(13) 0.057(15) 0.067(16) 0.022(13) 0.018(12) 0.024(12)
C24 0.057(13) 0.080(17) 0.060(15) 0.019(13) 0.025(12) -0.027(14)
C25 0.044(12) 0.11(2) 0.046(15) 0.020(15) 0.017(11) 0.016(15)
C26 0.051(12) 0.054(14) 0.045(13) -0.019(11) 0.043(11) -0.025(11)
O121 0.067(9) 0.049(9) 0.049(9) 0.005(8) 0.028(8) -0.002(8)
O122 0.049(9) 0.091(13) 0.065(11) 0.027(10) 0.017(8) -0.012(9)
N30 0.046(10) 0.066(13) 0.093(15) -0.040(12) -0.023(10) 0.016(10)
C31 0.12(2) 0.048(15) 0.066(17) 0.020(13) -0.044(16) -0.015(16)

loop_
_atom_type_symbol
_atom_type_description
_atom_type_scat_dispersion_real
_atom_type_scat_dispersion_imag
_atom_type_scat_source
W W -0.8490 6.8722 'International Tables Vol C Tables 4.2.6.8 and 6.1.1.4'
K K 0.2009 0.2494 'International Tables Vol C Tables 4.2.6.8 and 6.1.1.4'
Na Na 0.0362 0.0249 'International Tables Vol C Tables 4.2.6.8 and 6.1.1.4'
O O 0.0106 0.0060 'International Tables Vol C Tables 4.2.6.8 and 6.1.1.4'
N N 0.0061 0.0033 'International Tables Vol C Tables 4.2.6.8 and 6.1.1.4'
C C 0.0033 0.0016 'International Tables Vol C Tables 4.2.6.8 and 6.1.1.4'
H H 0.0000 0.0000 'International Tables Vol C Tables 4.2.6.8 and 6.1.1.4'

loop_
_geom_angle_atom_site_label_1
_geom_angle_atom_site_label_2
_geom_angle_atom_site_label_3
_geom_angle
_geom_angle_site_symmetry_1
_geom_angle_site_symmetry_3
O1 W1 O7 102.5(5) . 8_565
O1 W1 O7 102.5(5) . .
O7 W1 O7 89.8(7) 8_565 .
O1 W1 O2 98.9(6) . .
O7 W1 O2 158.5(5) 8_565 .
O7 W1 O2 87.1(5) . .
O1 W1 O2 98.9(6) . 8_565
O7 W1 O2 87.1(5) 8_565 8_565
O7 W1 O2 158.5(5) . 8_565
O2 W1 O2 88.0(7) . 8_565
O1 W1 O3 167.1(7) . .
O7 W1 O3 86.5(4) 8_565 .
O7 W1 O3 86.5(5) . .
O2 W1 O3 72.1(4) . .
O2 W1 O3 72.1(4) 8_565 .
O4 W2 O2 100.5(5) . .
O4 W2 O8 102.1(5) . .
O2 W2 O8 93.6(5) . .
O4 W2 O6 101.4(5) . .
O2 W2 O6 157.4(5) . .
O8 W2 O6 87.1(5) . .
O4 W2 O5 99.7(6) . .
O2 W2 O5 88.4(7) . .
O8 W2 O5 157.4(6) . .
O6 W2 O5 82.6(6) . .
O4 W2 O3 171.7(6) . .
O2 W2 O3 74.5(6) . .
O8 W2 O3 85.1(5) . .
O6 W2 O3 83.1(5) . .
O5 W2 O3 73.7(5) . .
O9 W3 O12 97.1(5) . .
O9 W3 O11 102.1(5) . .
O12 W3 O11 90.2(5) . .
O9 W3 O10 100.5(6) . .
O12 W3 O10 95.2(6) . .
O11 W3 O10 156.0(6) . .
O9 W3 O7 93.9(5) . .
O12 W3 O7 167.9(5) . .
O11 W3 O7 82.6(5) . .
O10 W3 O7 87.8(6) . .
O9 W3 O15 175.5(5) . .
O12 W3 O15 82.7(5) . .
O11 W3 O15 73.4(5) . .
O10 W3 O15 84.0(6) . .
O7 W3 O15 86.0(4) . .
O14 W4 O16 100.0(5) . .
O14 W4 O11 100.9(5) . .
O16 W4 O11 159.1(5) . .
O14 W4 O8 96.5(5) . .
O16 W4 O8 91.4(5) . .
O11 W4 O8 87.5(5) . .
O14 W4 O13 95.3(5) . .
O16 W4 O13 92.8(5) . .
O11 W4 O13 84.1(5) . .
O8 W4 O13 166.7(5) . .
O14 W4 O15 173.1(5) . .
O16 W4 O15 86.0(5) . .
O11 W4 O15 73.1(5) . .
O8 W4 O15 86.8(4) . .
O13 W4 O15 80.9(4) . .
O17 W5 O6 101.1(6) . 8_565
O17 W5 O6 101.1(6) . .
O6 W5 O6 88.2(7) 8_565 .
O17 W5 O18 95.2(6) . 8_565
O6 W5 O18 88.5(5) 8_565 8_565
O6 W5 O18 163.7(5) . 8_565
O17 W5 O18 95.2(6) . .
O6 W5 O18 163.7(5) 8_565 .
O6 W5 O18 88.5(5) . .
O18 W5 O18 90.1(7) 8_565 .
O17 W5 O19 163.8(8) . .
O6 W5 O19 90.5(5) 8_565 .
O6 W5 O19 90.5(5) . .
O18 W5 O19 73.6(5) 8_565 .
O18 W5 O19 73.6(5) . .
O21 W6 O22 104.4(5) . .
O21 W6 O18 103.4(6) . .
O22 W6 O18 152.1(5) . .
O21 W6 O20 96.8(6) . .
O22 W6 O20 89.0(6) . .
O18 W6 O20 88.5(6) . .
O21 W6 O16 100.4(6) . .
O22 W6 O16 86.2(5) . .
O18 W6 O16 88.1(5) . .
O20 W6 O16 162.8(6) . .
O21 W6 O19 172.0(6) . .
O22 W6 O19 77.0(5) . .
O18 W6 O19 75.5(6) . .
O20 W6 O19 75.2(6) . .
O16 W6 O19 87.6(5) . .
O23 W7 O15 100.6(5) . 8_565
O23 W7 O15 100.6(5) . .
O15 W7 O15 95.4(7) 8_565 .
O23 W7 O22 97.5(5) . .
O15 W7 O22 160.4(5) 8_565 .
O15 W7 O22 88.7(4) . .
O23 W7 O22 97.5(5) . 8_565
O15 W7 O22 88.7(4) 8_565 8_565
O15 W7 O22 160.4(5) . 8_565
O22 W7 O22 81.3(6) . 8_565
O23 W7 O19 168.6(7) . .
O15 W7 O19 87.0(5) 8_565 .
O15 W7 O19 87.0(4) . .
O22 W7 O19 74.0(4) . .
O22 W7 O19 74.0(4) 8_565 .
O23 W7 K 29.2(5) . .
O15 W7 K 118.5(3) 8_565 .
O15 W7 K 118.5(3) . .
O22 W7 K 75.4(3) . .
O22 W7 K 75.4(3) 8_565 .
O19 W7 K 139.3(4) . .
O25 W8 O13 98.3(5) . .
O25 W8 O27 100.2(5) . .
O13 W8 O27 93.2(5) . .
O25 W8 O12 97.2(5) . .
O13 W8 O12 87.2(5) . .
O27 W8 O12 162.3(5) . .
O25 W8 O26 97.3(5) . .
O13 W8 O26 164.2(5) . .
O27 W8 O26 86.8(4) . .
O12 W8 O26 88.0(5) . .
O25 W8 O24 177.5(5) . .
O13 W8 O24 83.7(4) . .
O27 W8 O24 81.2(4) . .
O12 W8 O24 81.3(4) . .
O26 W8 O24 80.6(4) . .
O28 W9 O26 98.9(5) . .
O28 W9 O29 101.5(5) . .
O26 W9 O29 90.2(5) . .
O28 W9 O31 101.4(5) . .
O26 W9 O31 95.9(5) . .
O29 W9 O31 155.0(5) . .
O28 W9 O30 95.3(5) . .
O26 W9 O30 165.2(5) . .
O29 W9 O30 83.1(5) . .
O31 W9 O30 85.1(5) . .
O28 W9 O32 175.1(5) . .
O26 W9 O32 80.2(4) . .
O29 W9 O32 73.7(4) . .
O31 W9 O32 83.5(4) . .
O30 W9 O32 85.3(4) . .
O33 W10 O41 101.8(5) . .
O33 W10 O38 93.2(5) . .
O41 W10 O38 91.1(5) . .
O33 W10 O29 100.2(5) . .
O41 W10 O29 158.0(5) . .
O38 W10 O29 87.0(5) . .
O33 W10 O27 98.0(5) . .
O41 W10 O27 90.8(5) . .
O38 W10 O27 168.0(5) . .
O29 W10 O27 86.8(5) . .
O33 W10 O32 174.0(5) . .
O41 W10 O32 84.2(4) . .
O38 W10 O32 86.9(4) . .
O29 W10 O32 73.8(4) . .
O27 W10 O32 81.5(4) . .
O34 W11 O32 100.9(5) . .
O34 W11 O37 100.9(5) . .
O32 W11 O37 95.8(5) . .
O34 W11 O35 97.4(5) . .
O32 W11 O35 89.2(5) . .
O37 W11 O35 159.8(5) . .
O34 W11 O36 96.8(5) . .
O32 W11 O36 160.7(5) . .
O37 W11 O36 88.4(5) . .
O35 W11 O36 80.8(5) . .
O34 W11 O39 168.0(5) . .
O32 W11 O39 87.0(4) . .
O37 W11 O39 87.1(5) . .
O35 W11 O39 73.6(5) . .
O36 W11 O39 74.3(5) . .
O34 W11 K 30.8(4) . .
O32 W11 K 120.1(4) . .
O37 W11 K 118.8(4) . .
O35 W11 K 74.4(3) . .
O36 W11 K 73.2(4) . .
O39 W11 K 137.2(3) . .
O40 W12 O35 104.2(6) . .
O40 W12 O43 102.8(6) . .
O35 W12 O43 152.9(5) . .
O40 W12 O42 96.7(5) . .
O35 W12 O42 87.3(5) . .
O43 W12 O42 88.1(5) . .
O40 W12 O41 100.2(5) . .
O35 W12 O41 87.4(5) . .
O43 W12 O41 89.4(5) . .
O42 W12 O41 163.1(5) . .
O40 W12 O39 172.7(5) . .
O35 W12 O39 77.0(5) . .
O43 W12 O39 76.0(5) . .
O42 W12 O39 76.2(5) . .
O41 W12 O39 86.9(5) . .
O44 W13 O36 104.3(6) . .
O44 W13 O45 102.5(5) . .
O36 W13 O45 153.1(5) . .
O44 W13 O42 97.7(5) . .
O36 W13 O42 89.5(5) . .
O45 W13 O42 89.4(5) . .
O44 W13 O46 99.2(5) . .
O36 W13 O46 86.0(5) . .
O45 W13 O46 87.2(5) . .
O42 W13 O46 163.1(5) . .
O44 W13 O39 173.7(5) . .
O36 W13 O39 77.5(5) . .
O45 W13 O39 76.2(4) . .
O42 W13 O39 76.1(5) . .
O46 W13 O39 87.0(4) . .
O47 W14 O48 100.2(5) . .
O47 W14 O49 101.0(6) . .
O48 W14 O49 88.3(5) . .
O47 W14 O43 96.0(6) . .
O48 W14 O43 89.2(5) . .
O49 W14 O43 163.0(5) . .
O47 W14 O45 96.4(5) . .
O48 W14 O45 163.4(5) . .
O49 W14 O45 87.3(5) . .
O43 W14 O45 90.3(5) . .
O47 W14 O39 165.7(5) . .
O48 W14 O39 89.6(4) . .
O49 W14 O39 89.5(4) . .
O43 W14 O39 73.7(5) . .
O45 W14 O39 74.3(4) . .
O51 W15 O38 102.7(5) . .
O51 W15 O52 100.8(6) . .
O38 W15 O52 92.6(5) . .
O51 W15 O48 102.1(5) . .
O38 W15 O48 89.0(5) . .
O52 W15 O48 156.2(5) . .
O51 W15 O50 98.8(5) . .
O38 W15 O50 158.5(5) . .
O52 W15 O50 85.3(5) . .
O48 W15 O50 84.6(5) . .
O51 W15 O53 170.3(5) . .
O38 W15 O53 85.3(5) . .
O52 W15 O53 73.1(5) . .
O48 W15 O53 83.4(5) . .
O50 W15 O53 73.5(4) . .
O54 W16 O58 102.6(5) . .
O54 W16 O55 101.9(5) . .
O58 W16 O55 91.0(5) . .
O54 W16 O49 100.7(5) . .
O58 W16 O49 88.1(5) . .
O55 W16 O49 157.0(5) . .
O54 W16 O50 99.3(5) . .
O58 W16 O50 158.0(5) . .
O55 W16 O50 86.8(5) . .
O49 W16 O50 85.6(5) . .
O54 W16 O53 171.3(5) . .
O58 W16 O53 84.9(5) . .
O55 W16 O53 73.3(5) . .
O49 W16 O53 83.7(4) . .
O50 W16 O53 73.5(4) . .
O56 W17 O30 102.5(6) . .
O56 W17 O57 102.0(6) . .
O30 W17 O57 87.9(5) . .
O56 W17 O52 98.5(5) . .
O30 W17 O52 90.8(5) . .
O57 W17 O52 159.2(5) . .
O56 W17 O55 98.5(6) . .
O30 W17 O55 159.0(5) . .
O57 W17 O55 86.7(5) . .
O52 W17 O55 87.1(5) . .
O56 W17 O53 166.2(5) . .
O30 W17 O53 87.9(5) . .
O57 W17 O53 87.2(5) . .
O52 W17 O53 72.0(4) . .
O55 W17 O53 71.6(5) . .
O59 W18 O46 101.4(6) . .
O59 W18 O58 95.5(5) . .
O46 W18 O58 92.2(5) . .
O59 W18 O60 97.8(5) . .
O46 W18 O60 92.8(5) . .
O58 W18 O60 164.6(5) . .
O59 W18 O61 99.3(5) . .
O46 W18 O61 159.3(5) . .
O58 W18 O61 85.8(5) . .
O60 W18 O61 84.3(5) . .
O59 W18 O37 173.5(5) . .
O46 W18 O37 85.1(5) . .
O58 W18 O37 85.0(5) . .
O60 W18 O37 80.9(4) . .
O61 W18 O37 74.2(4) . .
O62 W19 O63 97.6(5) . .
O62 W19 O31 101.1(5) . .
O63 W19 O31 95.7(5) . .
O62 W19 O61 101.5(6) . .
O63 W19 O61 88.1(5) . .
O31 W19 O61 156.4(5) . .
O62 W19 O57 94.3(5) . .
O63 W19 O57 166.9(5) . .
O31 W19 O57 87.4(5) . .
O61 W19 O57 84.1(5) . .
O62 W19 O37 174.8(5) . .
O63 W19 O37 81.5(4) . .
O31 W19 O37 84.2(4) . .
O61 W19 O37 73.3(4) . .
O57 W19 O37 86.2(5) . .
O64 W20 O60 99.5(5) . .
O64 W20 O60 99.5(5) . 8_565
O60 W20 O60 92.5(7) . 8_565
O64 W20 O63 99.1(5) . 8_565
O60 W20 O63 161.1(5) . 8_565
O60 W20 O63 87.6(5) 8_565 8_565
O64 W20 O63 99.1(5) . .
O60 W20 O63 87.6(5) . .
O60 W20 O63 161.1(5) 8_565 .
O63 W20 O63 86.3(6) 8_565 .
O64 W20 O65 179.0(7) . .
O60 W20 O65 81.2(5) . .
O60 W20 O65 81.2(5) 8_565 .
O63 W20 O65 80.2(5) 8_565 .
O63 W20 O65 80.2(5) . .
O23 K O34 107.4(4) . 8_565
O23 K O34 107.4(4) . .
O34 K O34 107.6(5) 8_565 .
O23 K O64 151.7(6) . .
O34 K O64 59.6(3) 8_565 .
O34 K O64 59.6(3) . .
O23 K O25 59.5(3) . 8_565
O34 K O25 58.5(3) 8_565 8_565
O34 K O25 150.1(5) . 8_565
O64 K O25 117.7(3) . 8_565
O23 K O25 59.5(3) . .
O34 K O25 150.1(5) 8_565 .
O34 K O25 58.5(3) . .
O64 K O25 117.7(3) . .
O25 K O25 118.8(5) 8_565 .
O23 K O68 61.8(6) . 8_565
O34 K O68 61.9(6) 8_565 8_565
O34 K O68 83.5(6) . 8_565
O64 K O68 90.6(6) . 8_565
O25 K O68 66.6(6) 8_565 8_565
O25 K O68 89.1(6) . 8_565
O23 K O68 61.8(6) . .
O34 K O68 83.5(6) 8_565 .
O34 K O68 61.9(6) . .
O64 K O68 90.6(6) . .
O25 K O68 89.1(6) 8_565 .
O25 K O68 66.6(6) . .
O68 K O68 25.5(10) 8_565 .
O23 K O67 86.7(5) . .
O34 K O67 153.3(5) 8_565 .
O34 K O67 88.7(4) . .
O64 K O67 116.2(5) . .
O25 K O67 115.3(4) 8_565 .
O25 K O67 56.7(4) . .
O68 K O67 143.0(6) 8_565 .
O68 K O67 123.2(6) . .
O23 K O67 86.7(5) . 8_565
O34 K O67 88.7(4) 8_565 8_565
O34 K O67 153.3(5) . 8_565
O64 K O67 116.2(5) . 8_565
O25 K O67 56.7(4) 8_565 8_565
O25 K O67 115.3(4) . 8_565
O68 K O67 123.2(6) 8_565 8_565
O68 K O67 143.0(6) . 8_565
O67 K O67 69.1(6) . 8_565
O23 K O66 150.4(6) . .
O34 K O66 89.5(4) 8_565 .
O34 K O66 89.5(4) . .
O64 K O66 58.0(5) . .
O25 K O66 114.9(3) 8_565 .
O25 K O66 114.9(3) . .
O68 K O66 146.4(7) 8_565 .
O68 K O66 146.4(7) . .
O67 K O66 69.2(5) . .
O67 K O66 69.2(5) 8_565 .
O23 K Na2 108.4(5) . .
O34 K Na2 112.8(3) 8_565 .
O34 K Na2 112.8(3) . .
O64 K Na2 99.9(5) . .
O25 K Na2 97.1(3) 8_565 .
O25 K Na2 97.1(3) . .
O68 K Na2 163.5(5) 8_565 .
O68 K Na2 163.5(5) . .
O67 K Na2 40.4(3) . .
O67 K Na2 40.4(3) 8_565 .
O66 K Na2 42.0(5) . .
O132 Na1 O111 179.2(9) . .
O132 Na1 O82 92.0(12) . .
O111 Na1 O82 88.2(11) . .
O132 Na1 O89 85.8(9) . .
O111 Na1 O89 93.4(9) . .
O82 Na1 O89 108.6(13) . .
O132 Na1 O40 99.9(7) . .
O111 Na1 O40 80.9(6) . .
O82 Na1 O40 86.3(11) . .
O89 Na1 O40 164.0(9) . .
O132 Na1 O112 93.8(7) . .
O111 Na1 O112 86.1(6) . .
O82 Na1 O112 173.1(12) . .
O89 Na1 O112 75.6(8) . .
O40 Na1 O112 89.0(6) . .
O73 Na2 O73 26.9(19) . 8_565
O73 Na2 O67 100.1(12) . 8_565
O73 Na2 O67 80.9(11) 8_565 8_565
O73 Na2 O67 80.9(11) . .
O73 Na2 O67 100.1(12) 8_565 .
O67 Na2 O67 91.7(9) 8_565 .
O73 Na2 O66 166.6(9) . .
O73 Na2 O66 166.6(9) 8_565 .
O67 Na2 O66 89.8(8) 8_565 .
O67 Na2 O66 89.8(8) . .
O73 Na2 O86 99.4(13) . 8_565
O73 Na2 O86 77.3(12) 8_565 8_565
O67 Na2 O86 78.5(7) 8_565 8_565
O67 Na2 O86 170.1(9) . 8_565
O66 Na2 O86 91.4(8) . 8_565
O73 Na2 O86 77.3(12) . .
O73 Na2 O86 99.4(13) 8_565 .
O67 Na2 O86 170.1(9) 8_565 .
O67 Na2 O86 78.5(7) . .
O66 Na2 O86 91.4(8) . .
O86 Na2 O86 111.3(13) 8_565 .
O73 Na2 O78 96.5(16) . .
O73 Na2 O78 96.5(16) 8_565 .
O67 Na2 O78 133.7(5) 8_565 .
O67 Na2 O78 133.7(5) . .
O66 Na2 O78 82.9(13) . .
O86 Na2 O78 56.2(6) 8_565 .
O86 Na2 O78 56.2(6) . .
O73 Na2 K 124.4(11) . .
O73 Na2 K 124.4(11) 8_565 .
O67 Na2 K 55.1(5) 8_565 .
O67 Na2 K 55.1(5) . .
O66 Na2 K 54.9(7) . .
O86 Na2 K 118.4(7) 8_565 .
O86 Na2 K 118.4(7) . .
O78 Na2 K 137.8(13) . .
W2 O2 W1 118.2(6) . .
W1 O3 W2 95.2(6) . .
W1 O3 W2 95.2(6) . 8_565
W2 O3 W2 94.6(6) . 8_565
W2 O5 W2 118.0(9) 8_565 .
W5 O6 W2 144.7(6) . .
W1 O7 W3 149.8(7) . .
W2 O8 W4 160.2(6) . .
W3 O10 W3 150.3(9) . 8_565
W3 O11 W4 118.9(6) . .
W3 O12 W8 142.7(7) . .
W8 O13 W4 148.2(7) . .
W7 O15 W4 136.3(6) . .
W7 O15 W3 124.3(6) . .
W4 O15 W3 94.0(4) . .
W4 O16 W6 146.5(7) . .
W6 O18 W5 116.2(6) . .
W6 O19 W6 93.7(6) . 8_565
W6 O19 W5 94.7(5) . .
W6 O19 W5 94.7(5) 8_565 .
W6 O19 W7 93.5(5) . .
W6 O19 W7 93.5(5) 8_565 .
W5 O19 W7 168.0(9) . .
W6 O20 W6 115.6(10) 8_565 .
W6 O22 W7 115.1(5) . .
W7 O23 K 133.2(8) . .
W8 O25 K 151.4(7) . .
W9 O26 W8 144.8(6) . .
W8 O27 W10 146.6(6) . .
W9 O29 W10 119.1(5) . .
W17 O30 W9 152.5(7) . .
W9 O31 W19 151.5(7) . .
W11 O32 W10 137.6(6) . .
W11 O32 W9 124.2(5) . .
W10 O32 W9 92.6(4) . .
W11 O34 K 130.6(6) . .
W12 O35 W11 114.3(6) . .
W13 O36 W11 114.2(6) . .
W11 O37 W18 136.8(6) . .
W11 O37 W19 123.4(5) . .
W18 O37 W19 94.0(4) . .
W15 O38 W10 158.1(7) . .
W12 O39 W13 94.7(4) . .
W12 O39 W11 94.3(4) . .
W13 O39 W11 93.6(4) . .
W12 O39 W14 94.6(4) . .
W13 O39 W14 94.1(4) . .
W11 O39 W14 167.7(6) . .
W12 O40 Na1 155.4(8) . .
W10 O41 W12 147.4(7) . .
W13 O42 W12 112.8(6) . .
W12 O43 W14 115.8(6) . .
W13 O45 W14 115.4(5) . .
W18 O46 W13 146.4(6) . .
W14 O48 W15 145.6(7) . .
W14 O49 W16 143.4(6) . .
W15 O50 W16 117.4(6) . .
W15 O52 W17 119.1(6) . .
W16 O53 W17 96.2(4) . .
W16 O53 W15 95.1(4) . .
W17 O53 W15 95.7(4) . .
W16 O55 W17 118.8(6) . .
W17 O57 W19 149.7(7) . .
W16 O58 W18 157.9(7) . .
W20 O60 W18 148.3(7) . .
W18 O61 W19 118.0(6) . .
W19 O63 W20 143.6(6) . .
W20 O64 K 152.3(9) . .
Na2 O66 K 83.1(8) . .
Na2 O67 K 84.4(6) . .
O68 O68 K 77.2(5) 8_565 .
O73 O73 Na2 76.6(9) 8_565 .
C11 N10 C13 114.8(15) . .
C11 N10 C15 114.2(15) . .
C13 N10 C15 115.5(16) . .
N10 C11 C12 108.6(16) . .
O112 C12 C11 113.0(17) . .
N10 C13 C14 116.5(16) . .
O111 C14 C13 101.6(15) . .
N10 C15 C16 113.6(18) . .
O113 C16 C15 106.0(19) . .
C14 O111 Na1 147.5(13) . .
C12 O112 Na1 141.0(13) . .
C21 N20 C25 107.2(15) . .
C21 N20 C23 112.0(15) . .
C25 N20 C23 110.0(15) . .
N20 C21 C22 111.2(16) . .
O123 C22 C21 110.3(16) . .
N20 C23 C24 104.7(17) . .
O122 C24 C23 110.9(18) . .
N20 C25 C26 111.4(16) . .
O121 C26 C25 113.6(16) . .
C33 N30 C35 107.4(19) . .
C33 N30 C31 109.0(19) . .
C35 N30 C31 109.9(18) . .
C32 C31 N30 107.5(19) . .
O131 C32 C31 111.6(18) . .
N30 C33 C34 118(2) . .
C33 C34 O132 107(2) . .
C36 C35 N30 112(2) . .
C35 C36 O133 108(2) . .
C34 O132 Na1 117.1(15) . .
C41 N40 C43 104.8(12) . 8_565
C41 N40 C43 104.8(12) . .
C43 N40 C43 149(3) 8_565 .
C42 C41 N40 121(3) . .
O141 C42 C41 116(4) . .
C44 C43 N40 120(2) . .
O142 C44 C43 108(3) . .
C43' N40' C43' 145(5) 8_565 .
C51 N50 C53 114(2) . .
C51 N50 C55 111(2) . .
C53 N50 C55 131(2) . .
N50 C51 C52 108(2) . .
O151 C52 C51 112(3) . .
N50 C53 C54 108(2) . .
O152 C54 C53 112(3) . .
N50 C55 C56 113(3) . .

loop_
_geom_bond_atom_site_label_1
_geom_bond_atom_site_label_2
_geom_bond_distance
_geom_bond_site_symmetry_2
W1 O1 1.666(18) .
W1 O7 1.864(11) 8_565
W1 O7 1.864(11) .
W1 O2 2.012(12) .
W1 O2 2.012(12) 8_565
W1 O3 2.249(17) .
W2 O4 1.692(12) .
W2 O2 1.864(13) .
W2 O8 1.874(11) .
W2 O6 1.931(12) .
W2 O5 1.935(9) .
W2 O3 2.257(11) .
W3 O9 1.716(12) .
W3 O12 1.860(11) .
W3 O11 1.895(12) .
W3 O10 1.928(4) .
W3 O7 1.974(11) .
W3 O15 2.267(11) .
W4 O14 1.737(11) .
W4 O16 1.878(12) .
W4 O11 1.939(11) .
W4 O8 1.940(11) .
W4 O13 1.981(11) .
W4 O15 2.249(12) .
W5 O17 1.696(19) .
W5 O6 1.885(11) 8_565
W5 O6 1.885(11) .
W5 O18 1.971(12) 8_565
W5 O18 1.971(12) .
W5 O19 2.243(17) .
W6 O21 1.666(13) .
W6 O22 1.863(11) .
W6 O18 1.897(12) .
W6 O20 1.916(10) .
W6 O16 1.968(12) .
W6 O19 2.221(12) .
W7 O23 1.700(18) .
W7 O15 1.896(12) 8_565
W7 O15 1.896(11) .
W7 O22 1.992(11) .
W7 O22 1.992(11) 8_565
W7 O19 2.246(16) .
W7 K 4.105(6) .
W8 O25 1.756(12) .
W8 O13 1.855(12) .
W8 O27 1.893(12) .
W8 O12 1.971(11) .
W8 O26 1.979(12) .
W8 O24 2.292(11) .
W9 O28 1.713(12) .
W9 O26 1.853(12) .
W9 O29 1.900(11) .
W9 O31 1.908(11) .
W9 O30 2.002(12) .
W9 O32 2.298(11) .
W10 O33 1.707(11) .
W10 O41 1.868(12) .
W10 O38 1.920(12) .
W10 O29 1.932(10) .
W10 O27 1.941(11) .
W10 O32 2.271(10) .
W11 O34 1.718(11) .
W11 O32 1.866(11) .
W11 O37 1.881(12) .
W11 O35 1.996(12) .
W11 O36 1.997(12) .
W11 O39 2.242(12) .
W11 K 4.095(3) .
W12 O40 1.726(13) .
W12 O35 1.874(12) .
W12 O43 1.899(12) .
W12 O42 1.954(12) .
W12 O41 1.963(12) .
W12 O39 2.194(12) .
W13 O44 1.724(12) .
W13 O36 1.867(12) .
W13 O45 1.903(11) .
W13 O42 1.936(12) .
W13 O46 1.998(12) .
W13 O39 2.212(12) .
W14 O47 1.737(13) .
W14 O48 1.901(12) .
W14 O49 1.902(11) .
W14 O43 1.955(13) .
W14 O45 1.957(11) .
W14 O39 2.248(12) .
W15 O51 1.719(14) .
W15 O38 1.896(12) .
W15 O52 1.900(12) .
W15 O48 1.911(12) .
W15 O50 1.929(11) .
W15 O53 2.247(11) .
W16 O54 1.703(12) .
W16 O58 1.876(12) .
W16 O55 1.894(12) .
W16 O49 1.941(12) .
W16 O50 1.944(11) .
W16 O53 2.238(11) .
W17 O56 1.721(13) .
W17 O30 1.831(12) .
W17 O57 1.879(12) .
W17 O52 1.964(12) .
W17 O55 1.983(12) .
W17 O53 2.246(11) .
W18 O59 1.672(13) .
W18 O46 1.852(12) .
W18 O58 1.933(12) .
W18 O60 1.938(12) .
W18 O61 1.942(11) .
W18 O37 2.260(11) .
W19 O62 1.698(13) .
W19 O63 1.903(11) .
W19 O31 1.941(11) .
W19 O61 1.945(11) .
W19 O57 1.954(12) .
W19 O37 2.296(12) .
W20 O64 1.680(18) .
W20 O60 1.879(12) .
W20 O60 1.879(12) 8_565
W20 O63 1.937(11) 8_565
W20 O63 1.937(11) .
W20 O65 2.349(17) .
K O23 2.750(17) .
K O34 2.764(11) 8_565
K O34 2.764(11) .
K O64 2.807(18) .
K O25 2.841(13) 8_565
K O25 2.841(13) .
K O68 2.97(3) 8_565
K O68 2.97(3) .
K O67 3.034(16) .
K O67 3.034(16) 8_565
K O66 3.03(2) .
K Na2 3.68(2) .
Na1 O132 2.34(2) .
Na1 O111 2.345(19) .
Na1 O82 2.36(4) .
Na1 O89 2.43(3) .
Na1 O40 2.432(17) .
Na1 O112 2.498(18) .
Na2 O73 2.33(4) .
Na2 O73 2.33(4) 8_565
Na2 O67 2.40(2) 8_565
Na2 O67 2.40(2) .
Na2 O66 2.48(3) .
Na2 O86 2.52(3) 8_565
Na2 O86 2.52(3) .
Na2 O78 3.01(6) .
O3 W2 2.257(11) 8_565
O5 W2 1.935(9) 8_565
O10 W3 1.928(4) 8_565
O19 W6 2.221(12) 8_565
O20 W6 1.916(10) 8_565
N10 C11 1.47(2) .
N10 C13 1.48(2) .
N10 C15 1.51(2) .
C11 C12 1.51(2) .
C12 O112 1.37(2) .
C13 C14 1.50(3) .
C14 O111 1.42(2) .
C15 C16 1.54(3) .
C16 O113 1.42(3) .
N20 C21 1.46(2) .
N20 C25 1.47(3) .
N20 C23 1.52(2) .
C21 C22 1.47(3) .
C22 O123 1.46(2) .
C23 C24 1.52(3) .
C24 O122 1.42(2) .
C25 C26 1.47(3) .
C26 O121 1.43(2) .
N30 C33 1.45(3) .
N30 C35 1.54(3) .
N30 C31 1.54(3) .
C31 C32 1.49(3) .
C32 O131 1.41(2) .
C33 C34 1.49(3) .
C34 O132 1.53(3) .
C35 C36 1.42(3) .
C36 O133 1.55(3) .
N40 C41 1.509(18) .
N40 C43 1.542(17) 8_565
N40 C43 1.542(17) .
C41 C42 1.503(18) .
C42 O141 1.31(6) .
C43 C44 1.516(18) .
C44 O142 1.46(5) .
N40' C43' 1.510(19) 8_565
N40' C43' 1.510(19) .
N50 C51 1.481(17) .
N50 C53 1.490(18) .
N50 C55 1.500(19) .
C51 C52 1.496(18) .
C52 O151 1.42(4) .
C53 C54 1.535(18) .
C54 O152 1.26(3) .
C55 C56 1.525(19) .
